data_2012245
loop_
_publ_author_name
'Kumara Swamy, K. C.'
'Kumaraswamy, Sudha'

_publ_section_title
;
 A potassium--18-crown-6 salt of a cyclic <i>myo</i>-inositol phosphate
;
_journal_issue 10
_journal_name_full 'Acta Crystallographica Section C'
_journal_page_first 1147
_journal_page_last 1148
_journal_paper_doi 10.1107/S0108270101011222
_journal_volume 57
_journal_year 2001
_chemical_formula_iupac '[K (C12 H24 O6)] (C14 H12 O9 P), 3 H2 O1'
_chemical_formula_moiety 'C12 H24 K1 O6 1+, C14 H12 O9 P, 3 H2 O1'
_chemical_formula_sum 'C26 H42 K O18 P'
_chemical_formula_weight 712.67
_chemical_melting_point 378.0(10)
_chemical_name_systematic
;
2-benzoyl-1,3,5-O-methylidyneinositol 4,6-cyclophosphate, potassium-
18-crown-6 salt
;
_space_group_IT_number 14
_symmetry_cell_setting monoclinic
_symmetry_space_group_name_Hall '-P 2ybc'
_symmetry_space_group_name_H-M 'P 1 21/c 1'
_cell_angle_alpha 90.00
_cell_angle_beta 109.96(2)
_cell_angle_gamma 90.00
_cell_formula_units_Z 4
_cell_length_a 17.146(2)
_cell_length_b 10.9380(16)
_cell_length_c 18.965(9)
_cell_measurement_reflns_used 25
_cell_measurement_temperature 293(2)
_cell_measurement_theta_max 12.0
_cell_measurement_theta_min 9.5
_cell_volume 3343.1(18)
_computing_cell_refinement 'CAD-4 Software'
_computing_data_collection 'CAD-4 Software (Enraf-Nonius, 1989)'
_computing_data_reduction 'SDP (Frenz, 1985)'
_computing_molecular_graphics 'ORTEX (McArdle, 1995)'
_computing_publication_material SHELXL97
_computing_structure_refinement 'SHELXL97 (Sheldrick, 1997)'
_computing_structure_solution 'SHELXS97 (Sheldrick, 1997)'
_diffrn_ambient_temperature 293(2)
_diffrn_measured_fraction_theta_full .940
_diffrn_measured_fraction_theta_max .940
_diffrn_measurement_device_type 'Enraf-Nonius MACH3'
_diffrn_measurement_method 'Profile data from \w'
_diffrn_radiation_monochromator graphite
_diffrn_radiation_source 'fine-focus sealed tube'
_diffrn_radiation_type MoK\a
_diffrn_radiation_wavelength .71073
_diffrn_reflns_av_R_equivalents .0
_diffrn_reflns_av_sigmaI/netI .0759
_diffrn_reflns_limit_h_max 20
_diffrn_reflns_limit_h_min 0
_diffrn_reflns_limit_k_max 12
_diffrn_reflns_limit_k_min 0
_diffrn_reflns_limit_l_max 21
_diffrn_reflns_limit_l_min -22
_diffrn_reflns_number 5867
_diffrn_reflns_theta_full 25.04
_diffrn_reflns_theta_max 25.04
_diffrn_reflns_theta_min 2.18
_diffrn_standards_decay_% none
_diffrn_standards_interval_time 90
_diffrn_standards_number 3
_exptl_absorpt_coefficient_mu .284
_exptl_absorpt_correction_type none
_exptl_crystal_colour colourless
_exptl_crystal_density_diffrn 1.416
_exptl_crystal_density_meas ?
_exptl_crystal_density_method 'not measured'
_exptl_crystal_description 'block cut from needle'
_exptl_crystal_F_000 1504
_exptl_crystal_size_max .30
_exptl_crystal_size_mid .30
_exptl_crystal_size_min .20
_refine_diff_density_max .53
_refine_diff_density_min -.31
_refine_ls_extinction_coef .0019(5)
_refine_ls_extinction_method SHELXL97
_refine_ls_goodness_of_fit_ref 1.040
_refine_ls_hydrogen_treatment 'see text'
_refine_ls_matrix_type full
_refine_ls_number_parameters 416
_refine_ls_number_reflns 5867
_refine_ls_number_restraints 0
_refine_ls_restrained_S_all 1.040
_refine_ls_R_factor_all .1242
_refine_ls_R_factor_gt .0588
_refine_ls_shift/su_max .001
_refine_ls_shift/su_mean .000
_refine_ls_structure_factor_coef Fsqd
_refine_ls_weighting_details 'calc w 1/[\s^2^(Fo^2^)+(0.075P)^2^+3.92P] where P = (Fo^2^+2Fc^2^)/3'
_refine_ls_weighting_scheme calc
_refine_ls_wR_factor_ref .1981
_reflns_number_gt 2662
_reflns_number_total 5867
_reflns_threshold_expression I>2\s(I)
_cod_data_source_file bm1456.cif
_cod_data_source_block I
_cod_depositor_comments
;
The following automatic conversions were performed:

'_chemical_melting_point' value '377--379K' was changed to
'378.0(10)' - the average value was taken and precision was
estimated.

Automatic conversion script
Id: cif_fix_values 1646 2011-03-28 12:23:43Z adriana 

The following automatic conversions were performed:

'_chemical_melting_point' value '377--379K' was changed to
'378.0(10)' - the average value was taken and precision was
estimated.

Automatic conversion script
Id: cif_fix_values 1715 2011-07-08 13:25:40Z adriana 

The following automatic conversions were performed:

'_exptl_crystal_density_meas' value 'not measured' was changed to '?'
- the value is perceived as not measured.

Automatic conversion script
Id: cif_fix_values 3008 2015-01-20 13:52:24Z robertas 
;
_cod_original_sg_symbol_Hall -P_2ybc
_cod_original_sg_symbol_H-M 'P 21/c'
_cod_database_code 2012245

loop_
_symmetry_equiv_pos_as_xyz
'x, y, z'
'-x, y+1/2, -z+1/2'
'-x, -y, -z'
'x, -y-1/2, z-1/2'

loop_
_atom_site_label
_atom_site_fract_x
_atom_site_fract_y
_atom_site_fract_z
_atom_site_U_iso_or_equiv
_atom_site_adp_type
_atom_site_calc_flag
_atom_site_refinement_flags
_atom_site_occupancy
_atom_site_disorder_assembly
_atom_site_disorder_group
_atom_site_type_symbol
K .70547(7) .02638(10) .25207(6) .0579(3) Uani d . 1 . . K
P .67571(10) .68220(12) .19374(8) .0606(4) Uani d . 1 . . P
O1 .6559(2) .5538(3) .22529(17) .0551(8) Uani d . 1 . . O
O2 .7699(2) .2671(3) .23963(16) .0535(8) Uani d . 1 . . O
O3 .8805(2) .4057(3) .36145(15) .0530(8) Uani d . 1 . . O
O4 .8761(2) .3669(3) .21442(17) .0556(8) Uani d . 1 . . O
O5 .7703(2) .6600(3) .19574(17) .0581(9) Uani d . 1 . . O
O6 .7481(2) .3467(3) .12242(16) .0582(9) Uani d . 1 . . O
O7 .6800(3) .7761(3) .2505(2) .0800(12) Uani d . 1 . . O
O8 .6195(3) .6983(4) .1157(2) .0860(12) Uani d . 1 . . O
O9 .8043(2) .4444(3) .43470(17) .0620(9) Uani d . 1 . . O
O10 .8786(2) .0008(3) .31345(19) .0620(9) Uani d . 1 . . O
O11 .8105(2) .0033(3) .15589(19) .0645(10) Uani d . 1 . . O
O12 .6388(3) .0435(4) .0945(2) .0780(11) Uani d . 1 . . O
O13 .5589(2) .1627(4) .1829(2) .0822(12) Uani d . 1 . . O
O14 .6233(3) .1467(4) .3384(2) .0878(13) Uani d . 1 . . O
O15 .7952(2) .1242(3) .40056(17) .0691(10) Uani d . 1 . . O
C1 .6788(3) .4403(4) .1996(2) .0469(11) Uani d . 1 . . C
H1 .6299 .3878 .1795 .056 Uiso calc R 1 . . H
C2 .7429(3) .3780(4) .2656(2) .0485(12) Uani d . 1 . . C
H2 .7181 .3581 .3038 .058 Uiso calc R 1 . . H
C3 .8163(3) .4610(4) .2989(2) .0451(11) Uani d . 1 . . C
H3 .7985 .5389 .3141 .054 Uiso calc R 1 . . H
C4 .8549(3) .4819(4) .2394(3) .0518(12) Uani d . 1 . . C
H4 .9047 .5327 .2595 .062 Uiso calc R 1 . . H
C5 .7918(3) .5455(4) .1713(2) .0480(11) Uani d . 1 . . C
H5 .8173 .5600 .1330 .058 Uiso calc R 1 . . H
C6 .7190(3) .4605(4) .1401(2) .0494(11) Uani d . 1 . . C
H6 .6786 .4960 .0950 .059 Uiso calc R 1 . . H
C7 .8054(3) .2937(4) .1852(3) .0552(13) Uani d . 1 . . C
H7 .8229 .2161 .1695 .066 Uiso calc R 1 . . H
C8 .8672(3) .4064(4) .4279(2) .0527(12) Uani d . 1 . . C
C9 .9400(3) .3561(4) .4890(2) .0519(12) Uani d . 1 . . C
C10 .9307(4) .3362(5) .5578(3) .0616(14) Uani d . 1 . . C
H10 .8804 .3528 .5644 .074 Uiso calc R 1 . . H
C11 .9968(4) .2916(5) .6161(3) .0686(15) Uani d . 1 . . C
H11 .9904 .2759 .6620 .082 Uiso calc R 1 . . H
C12 1.0715(4) .2701(5) .6078(3) .0695(15) Uani d . 1 . . C
H12 1.1160 .2418 .6481 .083 Uiso calc R 1 . . H
C13 1.0806(3) .2904(5) .5391(3) .0662(14) Uani d . 1 . . C
H13 1.1313 .2752 .5330 .079 Uiso calc R 1 . . H
C14 1.0145(3) .3334(4) .4795(3) .0593(13) Uani d . 1 . . C
H14 1.0204 .3469 .4332 .071 Uiso calc R 1 . . H
C15 .9275(3) -.0028(5) .2667(3) .0717(16) Uani d . 1 . . C
H15A .9791 -.0456 .2919 .086 Uiso calc R 1 . . H
H15B .9408 .0797 .2558 .086 Uiso calc R 1 . . H
C16 .8807(4) -.0665(5) .1960(3) .0734(17) Uani d . 1 . . C
H16A .9159 -.0775 .1659 .088 Uiso calc R 1 . . H
H16B .8635 -.1465 .2072 .088 Uiso calc R 1 . . H
C17 .7597(4) -.0517(5) .0883(3) .0738(17) Uani d . 1 . . C
H17A .7380 -.1288 .0989 .089 Uiso calc R 1 . . H
H17B .7917 -.0676 .0559 .089 Uiso calc R 1 . . H
C18 .6919(4) .0315(6) .0517(3) .0746(17) Uani d . 1 . . C
H18A .7141 .1110 .0460 .090 Uiso calc R 1 . . H
H18B .6606 .0008 .0022 .090 Uiso calc R 1 . . H
C19 .5731(4) .1283(7) .0646(3) .0847(18) Uani d . 1 . . C
H19A .5430 .1094 .0123 .102 Uiso calc R 1 . . H
H19B .5952 .2105 .0674 .102 Uiso calc R 1 . . H
C20 .5164(4) .1203(7) .1088(3) .093(2) Uani d . 1 . . C
H20A .4674 .1699 .0855 .112 Uiso calc R 1 . . H
H20B .4988 .0363 .1103 .112 Uiso calc R 1 . . H
C21 .5072(4) .1644(8) .2271(4) .112(3) Uani d . 1 . . C
H21A .4907 .0817 .2341 .134 Uiso calc R 1 . . H
H21B .4575 .2114 .2020 .134 Uiso calc R 1 . . H
C22 .5529(4) .2198(8) .3005(4) .105(2) Uani d . 1 . . C
H22A .5705 .3017 .2933 .126 Uiso calc R 1 . . H
H22B .5170 .2254 .3303 .126 Uiso calc R 1 . . H
C23 .6693(4) .1913(7) .4113(3) .097(2) Uani d . 1 . . C
H23A .6352 .1889 .4429 .116 Uiso calc R 1 . . H
H23B .6857 .2754 .4080 .116 Uiso calc R 1 . . H
C24 .7436(4) .1149(6) .4443(3) .087(2) Uani d . 1 . . C
H24A .7735 .1418 .4952 .104 Uiso calc R 1 . . H
H24B .7273 .0304 .4463 .104 Uiso calc R 1 . . H
C25 .8683(4) .0549(6) .4308(3) .0811(18) Uani d . 1 . . C
H25A .8543 -.0300 .4352 .097 Uiso calc R 1 . . H
H25B .8999 .0848 .4806 .097 Uiso calc R 1 . . H
C26 .9187(4) .0647(5) .3816(3) .0762(16) Uani d . 1 . . C
H26A .9255 .1500 .3710 .091 Uiso calc R 1 . . H
H26B .9733 .0300 .4066 .091 Uiso calc R 1 . . H
O16A .2743(8) .3018(15) .1048(7) .161(7) Uiso d P .491(13) . . O
O16B .2908(5) .1835(8) .1004(4) .087(4) Uiso d P .509(13) . . O
O17A .3739(8) .3504(9) .0200(5) .121(5) Uiso d P .582(18) . . O
O17B .3101(11) .3334(12) .0010(7) .113(6) Uiso d P .418(18) . . O
O18A .5105(9) .0607(13) .4710(8) .202(7) Uiso d P .579(13) . . O
O18B .5220(12) -.0380(17) .4008(10) .184(9) Uiso d P .421(13) . . O

loop_
_atom_site_aniso_label
_atom_site_aniso_U_11
_atom_site_aniso_U_22
_atom_site_aniso_U_33
_atom_site_aniso_U_12
_atom_site_aniso_U_13
_atom_site_aniso_U_23
K .0691(8) .0560(7) .0579(6) -.0058(6) .0337(6) -.0056(5)
P .0765(10) .0481(8) .0661(9) .0036(7) .0359(8) .0037(7)
O1 .067(2) .0489(19) .0607(19) .0010(17) .0359(18) .0007(16)
O2 .076(2) .0430(18) .0490(17) -.0028(17) .0311(17) .0021(15)
O3 .062(2) .064(2) .0368(16) .0017(17) .0219(16) -.0018(15)
O4 .067(2) .054(2) .0586(19) .0022(18) .0374(18) -.0034(16)
O5 .076(2) .0408(18) .068(2) -.0023(17) .0390(19) .0016(16)
O6 .084(2) .053(2) .0423(17) .0060(18) .0273(18) -.0065(15)
O7 .116(3) .046(2) .097(3) -.001(2) .061(3) -.011(2)
O8 .097(3) .086(3) .071(2) .022(2) .024(2) .021(2)
O9 .068(2) .076(2) .0504(19) .008(2) .0305(18) -.0025(17)
O10 .067(2) .057(2) .067(2) -.0028(18) .0295(19) -.0010(17)
O11 .092(3) .052(2) .059(2) .003(2) .039(2) -.0021(17)
O12 .103(3) .082(3) .058(2) -.007(3) .040(2) .003(2)
O13 .058(2) .120(3) .074(2) -.011(2) .030(2) -.019(2)
O14 .083(3) .120(4) .076(3) -.012(3) .047(2) -.026(3)
O15 .089(3) .079(3) .0469(19) -.001(2) .032(2) .0079(18)
C1 .051(3) .047(3) .048(2) -.012(2) .023(2) -.007(2)
C2 .068(3) .042(3) .049(3) -.001(2) .038(3) .002(2)
C3 .050(3) .048(3) .041(2) .002(2) .021(2) .002(2)
C4 .067(3) .045(3) .057(3) -.006(2) .037(3) -.004(2)
C5 .066(3) .040(3) .047(3) -.003(2) .032(2) .005(2)
C6 .065(3) .048(3) .040(2) -.003(2) .023(2) .000(2)
C7 .079(4) .044(3) .051(3) .002(3) .034(3) -.004(2)
C8 .069(3) .050(3) .043(3) -.009(3) .025(3) -.010(2)
C9 .069(3) .044(3) .043(2) -.010(2) .019(2) -.001(2)
C10 .081(4) .062(3) .049(3) .007(3) .030(3) -.002(2)
C11 .093(4) .062(3) .048(3) .005(3) .020(3) .006(3)
C12 .088(4) .050(3) .058(3) -.003(3) .010(3) .004(3)
C13 .061(3) .055(3) .078(4) -.009(3) .017(3) -.006(3)
C14 .068(4) .057(3) .052(3) -.011(3) .019(3) .002(2)
C15 .070(4) .065(4) .094(4) .014(3) .048(3) .011(3)
C16 .099(5) .058(3) .087(4) .006(3) .063(4) .005(3)
C17 .114(5) .060(3) .061(3) -.018(4) .048(4) -.014(3)
C18 .095(4) .087(4) .047(3) -.021(4) .031(3) -.008(3)
C19 .094(5) .100(5) .050(3) -.016(4) .012(3) -.004(3)
C20 .065(4) .123(6) .082(4) -.015(4) .012(3) -.019(4)
C21 .063(4) .163(7) .123(6) -.013(5) .050(4) -.027(6)
C22 .076(5) .154(7) .105(5) -.009(5) .057(4) -.039(5)
C23 .119(6) .128(6) .069(4) -.037(5) .067(4) -.038(4)
C24 .121(6) .102(5) .054(3) -.027(4) .051(4) -.004(3)
C25 .115(5) .068(4) .052(3) .001(4) .019(4) .004(3)
C26 .073(4) .072(4) .072(4) -.001(3) .009(3) -.012(3)

loop_
_atom_type_symbol
_atom_type_description
_atom_type_scat_dispersion_real
_atom_type_scat_dispersion_imag
_atom_type_scat_source
C C .0033 .0016 'International Tables Vol C Tables 4.2.6.8 and 6.1.1.4'
H H .0000 .0000 'International Tables Vol C Tables 4.2.6.8 and 6.1.1.4'
N N .0061 .0033 'International Tables Vol C Tables 4.2.6.8 and 6.1.1.4'
O O .0106 .0060 'International Tables Vol C Tables 4.2.6.8 and 6.1.1.4'
P P .1023 .0942 'International Tables Vol C Tables 4.2.6.8 and 6.1.1.4'

loop_
_geom_angle_atom_site_label_1
_geom_angle_atom_site_label_2
_geom_angle_atom_site_label_3
_geom_angle_site_symmetry_1
_geom_angle_site_symmetry_3
_geom_angle
_geom_angle_publ_flag
O7 K O10 1_545 . 92.66(12) ?
O7 K O12 1_545 . 92.81(12) ?
O10 K O12 . . 115.80(11) ?
O7 K O14 1_545 . 111.02(12) ?
O10 K O14 . . 118.17(12) ?
O12 K O14 . . 118.80(14) ?
O7 K O13 1_545 . 113.81(13) ?
O10 K O13 . . 152.94(12) ?
O12 K O13 . . 59.92(12) ?
O14 K O13 . . 58.88(12) ?
O7 K O2 1_545 . 163.85(10) ?
O10 K O2 . . 75.27(10) ?
O12 K O2 . . 83.16(10) ?
O14 K O2 . . 84.44(11) ?
O13 K O2 . . 77.67(11) ?
O7 K O15 1_545 . 113.74(12) ?
O10 K O15 . . 60.08(10) ?
O12 K O15 . . 152.88(11) ?
O14 K O15 . . 58.09(12) ?
O13 K O15 . . 110.30(12) ?
O2 K O15 . . 69.79(9) ?
O7 K O11 1_545 . 92.05(10) ?
O10 K O11 . . 58.07(11) ?
O12 K O11 . . 57.83(12) ?
O14 K O11 . . 156.92(12) ?
O13 K O11 . . 112.81(11) ?
O2 K O11 . . 72.54(9) ?
O15 K O11 . . 113.14(11) ?
O1 P O5 . . 101.31(17) y
O1 P O7 . . 107.57(19) y
O1 P O8 . . 109.2(2) y
O5 P O7 . . 106.7(2) y
O5 P O8 . . 110.2(2) y
O7 P O8 . . 120.2(2) y
C1 O1 P . . 120.8(2) ?
C7 O2 C2 . . 110.4(3) ?
C7 O2 K . . 121.6(2) ?
C2 O2 K . . 124.1(2) ?
C8 O3 C3 . . 115.9(4) ?
C7 O4 C4 . . 110.5(3) ?
C5 O5 P . . 119.3(3) ?
C7 O6 C6 . . 111.4(3) ?
P O7 K . 1_565 131.7(2) ?
C15 O10 C26 . . 112.1(4) ?
C15 O10 K . . 120.8(3) ?
C26 O10 K . . 116.3(3) ?
C16 O11 C17 . . 114.0(4) ?
C16 O11 K . . 107.4(3) ?
C17 O11 K . . 106.1(3) ?
C18 O12 C19 . . 114.1(4) ?
C18 O12 K . . 119.5(3) ?
C19 O12 K . . 116.6(3) ?
C21 O13 C20 . . 112.1(5) ?
C21 O13 K . . 111.7(4) ?
C20 O13 K . . 111.1(4) ?
C22 O14 C23 . . 113.1(5) ?
C22 O14 K . . 118.3(3) ?
C23 O14 K . . 120.1(4) ?
C24 O15 C25 . . 111.8(4) ?
C24 O15 K . . 108.2(3) ?
C25 O15 K . . 107.4(3) ?
O1 C1 C2 . . 108.2(3) ?
O1 C1 C6 . . 111.8(3) ?
C2 C1 C6 . . 107.0(4) ?
O1 C1 H1 . . 109.9 ?
C2 C1 H1 . . 109.9 ?
C6 C1 H1 . . 109.9 ?
O2 C2 C3 . . 109.3(4) ?
O2 C2 C1 . . 108.7(3) ?
C3 C2 C1 . . 110.0(4) ?
O2 C2 H2 . . 109.6 ?
C3 C2 H2 . . 109.6 ?
C1 C2 H2 . . 109.6 ?
O3 C3 C2 . . 112.6(4) ?
O3 C3 C4 . . 105.7(3) ?
C2 C3 C4 . . 107.2(4) ?
O3 C3 H3 . . 110.4 ?
C2 C3 H3 . . 110.4 ?
C4 C3 H3 . . 110.4 ?
O4 C4 C3 . . 109.8(4) ?
O4 C4 C5 . . 107.7(4) ?
C3 C4 C5 . . 109.5(4) ?
O4 C4 H4 . . 109.9 ?
C3 C4 H4 . . 109.9 ?
C5 C4 H4 . . 109.9 ?
O5 C5 C6 . . 113.5(4) ?
O5 C5 C4 . . 108.0(3) ?
C6 C5 C4 . . 107.5(4) ?
O5 C5 H5 . . 109.2 ?
C6 C5 H5 . . 109.2 ?
C4 C5 H5 . . 109.2 ?
O6 C6 C5 . . 108.8(4) ?
O6 C6 C1 . . 109.4(3) ?
C5 C6 C1 . . 108.8(3) ?
O6 C6 H6 . . 109.9 ?
C5 C6 H6 . . 109.9 ?
C1 C6 H6 . . 109.9 ?
O6 C7 O2 . . 111.3(4) ?
O6 C7 O4 . . 111.3(4) ?
O2 C7 O4 . . 111.3(4) ?
O6 C7 H7 . . 107.5 ?
O2 C7 H7 . . 107.5 ?
O4 C7 H7 . . 107.5 ?
O9 C8 O3 . . 122.9(5) ?
O9 C8 C9 . . 126.0(4) ?
O3 C8 C9 . . 111.1(4) ?
C14 C9 C10 . . 120.6(5) ?
C14 C9 C8 . . 122.3(4) ?
C10 C9 C8 . . 117.1(5) ?
C11 C10 C9 . . 119.0(5) ?
C11 C10 H10 . . 120.5 ?
C9 C10 H10 . . 120.5 ?
C12 C11 C10 . . 121.1(5) ?
C12 C11 H11 . . 119.4 ?
C10 C11 H11 . . 119.4 ?
C11 C12 C13 . . 119.6(5) ?
C11 C12 H12 . . 120.2 ?
C13 C12 H12 . . 120.2 ?
C14 C13 C12 . . 120.0(5) ?
C14 C13 H13 . . 120.0 ?
C12 C13 H13 . . 120.0 ?
C9 C14 C13 . . 119.6(5) ?
C9 C14 H14 . . 120.2 ?
C13 C14 H14 . . 120.2 ?
O10 C15 C16 . . 109.1(4) ?
O10 C15 H15A . . 109.9 ?
C16 C15 H15A . . 109.9 ?
O10 C15 H15B . . 109.9 ?
C16 C15 H15B . . 109.9 ?
H15A C15 H15B . . 108.3 ?
O11 C16 C15 . . 109.5(4) ?
O11 C16 H16A . . 109.8 ?
C15 C16 H16A . . 109.8 ?
O11 C16 H16B . . 109.8 ?
C15 C16 H16B . . 109.8 ?
H16A C16 H16B . . 108.2 ?
O11 C17 C18 . . 108.1(4) ?
O11 C17 H17A . . 110.1 ?
C18 C17 H17A . . 110.1 ?
O11 C17 H17B . . 110.1 ?
C18 C17 H17B . . 110.1 ?
H17A C17 H17B . . 108.4 ?
O12 C18 C17 . . 110.5(4) ?
O12 C18 H18A . . 109.5 ?
C17 C18 H18A . . 109.5 ?
O12 C18 H18B . . 109.5 ?
C17 C18 H18B . . 109.5 ?
H18A C18 H18B . . 108.1 ?
O12 C19 C20 . . 108.5(5) ?
O12 C19 H19A . . 110.0 ?
C20 C19 H19A . . 110.0 ?
O12 C19 H19B . . 110.0 ?
C20 C19 H19B . . 110.0 ?
H19A C19 H19B . . 108.4 ?
O13 C20 C19 . . 109.0(5) ?
O13 C20 H20A . . 109.9 ?
C19 C20 H20A . . 109.9 ?
O13 C20 H20B . . 109.9 ?
C19 C20 H20B . . 109.9 ?
H20A C20 H20B . . 108.3 ?
O13 C21 C22 . . 109.0(5) ?
O13 C21 H21A . . 109.9 ?
C22 C21 H21A . . 109.9 ?
O13 C21 H21B . . 109.9 ?
C22 C21 H21B . . 109.9 ?
H21A C21 H21B . . 108.3 ?
O14 C22 C21 . . 109.4(6) ?
O14 C22 H22A . . 109.8 ?
C21 C22 H22A . . 109.8 ?
O14 C22 H22B . . 109.8 ?
C21 C22 H22B . . 109.8 ?
H22A C22 H22B . . 108.2 ?
O14 C23 C24 . . 109.3(5) ?
O14 C23 H23A . . 109.8 ?
C24 C23 H23A . . 109.8 ?
O14 C23 H23B . . 109.8 ?
C24 C23 H23B . . 109.8 ?
H23A C23 H23B . . 108.3 ?
O15 C24 C23 . . 109.5(5) ?
O15 C24 H24A . . 109.8 ?
C23 C24 H24A . . 109.8 ?
O15 C24 H24B . . 109.8 ?
C23 C24 H24B . . 109.8 ?
H24A C24 H24B . . 108.2 ?
O15 C25 C26 . . 109.6(5) ?
O15 C25 H25A . . 109.8 ?
C26 C25 H25A . . 109.8 ?
O15 C25 H25B . . 109.8 ?
C26 C25 H25B . . 109.8 ?
H25A C25 H25B . . 108.2 ?
O10 C26 C25 . . 109.4(5) ?
O10 C26 H26A . . 109.8 ?
C25 C26 H26A . . 109.8 ?
O10 C26 H26B . . 109.8 ?
C25 C26 H26B . . 109.8 ?
H26A C26 H26B . . 108.2 ?

loop_
_geom_bond_atom_site_label_1
_geom_bond_atom_site_label_2
_geom_bond_site_symmetry_2
_geom_bond_distance
_geom_bond_publ_flag
K O2 . 2.896(3) y
K O7 1_545 2.771(4) y
K O10 . 2.808(4) y
K O11 . 2.979(3) y
K O12 . 2.818(4) y
K O13 . 2.830(4) y
K O14 . 2.823(4) y
K O15 . 2.913(4) y
P O1 . 1.608(3) y
P O5 . 1.627(3) y
P O7 . 1.472(4) y
P O8 . 1.476(4) y
O1 C1 . 1.437(5) ?
O2 C7 . 1.395(5) ?
O2 C2 . 1.444(5) ?
O3 C8 . 1.355(5) ?
O3 C3 . 1.447(5) ?
O4 C7 . 1.401(6) ?
O4 C4 . 1.434(5) ?
O5 C5 . 1.427(5) ?
O6 C7 . 1.386(6) ?
O6 C6 . 1.423(5) ?
O7 K 1_565 2.771(4) ?
O9 C8 . 1.203(5) ?
O10 C15 . 1.415(5) ?
O10 C26 . 1.423(6) ?
O11 C16 . 1.409(6) ?
O11 C17 . 1.415(6) ?
O12 C18 . 1.418(6) ?
O12 C19 . 1.419(7) ?
O13 C21 . 1.412(6) ?
O13 C20 . 1.422(6) ?
O14 C22 . 1.422(8) ?
O14 C23 . 1.424(7) ?
O15 C24 . 1.409(6) ?
O15 C25 . 1.409(7) ?
C1 C2 . 1.517(6) ?
C1 C6 . 1.525(5) ?
C1 H1 . .9800 ?
C2 C3 . 1.505(6) ?
C2 H2 . .9800 ?
C3 C4 . 1.509(5) ?
C3 H3 . .9800 ?
C4 C5 . 1.540(7) ?
C4 H4 . .9800 ?
C5 C6 . 1.506(6) ?
C5 H5 . .9800 ?
C6 H6 . .9800 ?
C7 H7 . .9800 ?
C8 C9 . 1.489(7) ?
C9 C14 . 1.372(7) ?
C9 C10 . 1.384(6) ?
C10 C11 . 1.374(7) ?
C10 H10 . .9300 ?
C11 C12 . 1.364(8) ?
C11 H11 . .9300 ?
C12 C13 . 1.383(7) ?
C12 H12 . .9300 ?
C13 C14 . 1.382(7) ?
C13 H13 . .9300 ?
C14 H14 . .9300 ?
C15 C16 . 1.480(8) ?
C15 H15A . .9700 ?
C15 H15B . .9700 ?
C16 H16A . .9700 ?
C16 H16B . .9700 ?
C17 C18 . 1.452(8) ?
C17 H17A . .9700 ?
C17 H17B . .9700 ?
C18 H18A . .9700 ?
C18 H18B . .9700 ?
C19 C20 . 1.488(8) ?
C19 H19A . .9700 ?
C19 H19B . .9700 ?
C20 H20A . .9700 ?
C20 H20B . .9700 ?
C21 C22 . 1.474(9) ?
C21 H21A . .9700 ?
C21 H21B . .9700 ?
C22 H22A . .9700 ?
C22 H22B . .9700 ?
C23 C24 . 1.472(9) ?
C23 H23A . .9700 ?
C23 H23B . .9700 ?
C24 H24A . .9700 ?
C24 H24B . .9700 ?
C25 C26 . 1.477(8) ?
C25 H25A . .9700 ?
C25 H25B . .9700 ?
C26 H26A . .9700 ?
C26 H26B . .9700 ?
O16A O16B . 1.334(15) ?
O17A O17B . 1.045(13) ?
O18A O18B . 1.78(2) ?

loop_
_geom_hbond_atom_site_label_D
_geom_hbond_atom_site_label_A
_geom_hbond_site_symmetry_A
_geom_hbond_distance_DA
_geom_hbond_publ_flag
O16A O7 2_645 2.600(14) yes
O16B O7 2_645 2.883(9) yes
O16B O9 2_645 3.033(9) yes
O17A O8 3_665 2.668(10) yes
O17B O8 3_665 2.880(13) yes
O18A O8 2_645 2.726(15) yes
O16B O17B . 2.603(15) yes
